data_1530193
loop_
_publ_author_name
'Kornev, A.N.'
'Maksimov, B.A.'
'Batalieva, N.G.'
'Ilyukhin, V.V.'
'Belov, N.V.'

_publ_section_title
;
 Crystalline structure of Thalenit Y3 (Si3 O10) (O H)
;
_journal_name_full 'Doklady Akademii Nauk SSSR'
_journal_page_first 1324
_journal_page_last 1327
_journal_volume 202
_journal_year 1972
_chemical_formula_sum 'H O11 Si3 Y3'
_chemical_name_systematic 'Y3 (Si3 O10) (O H)'
_space_group_IT_number 14
_symmetry_space_group_name_Hall '-P 2n'
_symmetry_space_group_name_H-M 'P 1 1 21/n'
_cell_angle_alpha 90
_cell_angle_beta 90
_cell_angle_gamma 96.9
_cell_formula_units_Z 4
_cell_length_a 10.343
_cell_length_b 7.294
_cell_length_c 11.093
_cell_volume 830.815
_citation_journal_id_ASTM DANKAS
_cod_data_source_file Kornev_DANKAS_1972_368.cif
_cod_data_source_block H1O11Si3Y3
_cod_original_cell_volume 830.8152
_cod_original_sg_symbol_Hall '-P 2ybc (z,x-z,y)'
_cod_original_formula_sum 'H1 O11 Si3 Y3'
_cod_database_code 1530193

loop_
_symmetry_equiv_pos_as_xyz
x,y,z
-x+1/2,-y+1/2,z+1/2
-x,-y,-z
x-1/2,y-1/2,-z-1/2

loop_
_atom_site_label
_atom_site_type_symbol
_atom_site_fract_x
_atom_site_fract_y
_atom_site_fract_z
_atom_site_occupancy
_atom_site_U_iso_or_equiv
Si3 Si+4 0.741 0.023 0.085 1 0.0
O1 O-2 0.981 0.26 0.318 1 0.0
O4 O-2 0.123 0.325 0.114 1 0.0
O9 O-2 0.7 0.211 0.143 1 0.0
O11 O-2 0.44 0.196 0.218 1 0.0
Si2 Si+4 0.209 0.493 0.039 1 0.0
O5 O-2 0.23 0.34 0.325 1 0.0
O3 O-2 0.365 0.469 0.018 1 0.0
O6 O-2 0.369 0.023 0.414 1 0.0
Y3 Y+3 0.497 0.301 0.402 1 0.0
Si1 Si+4 0.111 0.232 0.245 1 0.0
Y1 Y+3 0.312 0.905 0.23 1 0.0
O7 O-2 0.362 0.012 0.026 1 0.0
O2 O-2 0.119 0.023 0.231 1 0.0
O10 O-2 0.893 0.042 0.047 1 0.0
Y2 Y+3 -0.017 0.237 0.534 1 0.0
O8 O-2 0.69 0.181 0.391 1 0.0
